data_2208463
loop_
_publ_author_name
'Shu-Ni Li'
'Yan-Wei Ren'
'Jun Li'
'Feng-Xing Zhang'
'Man-Cheng Hu'

_publ_section_title
;
 {Tris[2-(2-pyridylmethyleneimino)ethyl]amine}manganese(II)
 bis(perchlorate)
;
_journal_coeditor_code XU6107
_journal_issue 3
_journal_name_full 'Acta Crystallographica Section E'
_journal_page_first m498
_journal_page_last m499
_journal_paper_doi 10.1107/S1600536806004454
_journal_volume 62
_journal_year 2006
_chemical_formula_iupac '[Mn (C24 H27 N7)] (Cl O4)2'
_chemical_formula_moiety 'C24 H27 Mn N7 2+, 2Cl O4 -'
_chemical_formula_sum 'C24 H27 Cl2 Mn N7 O8'
_chemical_formula_weight 667.37
_chemical_name_systematic
;
{Tris[2-(2-pyridylmethyleneimino)ethyl]amine}manganese(II) diperchlorate
;
_space_group_IT_number 15
_symmetry_cell_setting monoclinic
_symmetry_space_group_name_Hall '-C 2yc'
_symmetry_space_group_name_H-M 'C 1 2/c 1'
_atom_sites_solution_hydrogens geom
_atom_sites_solution_primary direct
_atom_sites_solution_secondary difmap
_audit_creation_method SHELXL-97
_cell_angle_alpha 90.00
_cell_angle_beta 101.070(3)
_cell_angle_gamma 90.00
_cell_formula_units_Z 8
_cell_length_a 28.3550(13)
_cell_length_b 10.7721(5)
_cell_length_c 19.4761(8)
_cell_measurement_reflns_used 1930
_cell_measurement_temperature 296(2)
_cell_measurement_theta_max 19.8
_cell_measurement_theta_min 2.8
_cell_volume 5838.1(5)
_computing_cell_refinement 'SAINT (Bruker, 2001)'
_computing_data_collection 'SMART (Bruker, 2001)'
_computing_data_reduction SAINT
_computing_molecular_graphics 'SHELXTL (Sheldrick, 2001)'
_computing_publication_material SHELXTL
_computing_structure_refinement 'SHELXL97 (Sheldrick, 1997)'
_computing_structure_solution 'SHELXS97 (Sheldrick, 1997)'
_diffrn_ambient_temperature 296(2)
_diffrn_measured_fraction_theta_full 1.00
_diffrn_measured_fraction_theta_max 1.00
_diffrn_measurement_device_type 'Bruker SMART CCD area-detector'
_diffrn_measurement_method '\f and \w'
_diffrn_radiation_monochromator graphite
_diffrn_radiation_source 'fine-focus sealed tube'
_diffrn_radiation_type MoK\a
_diffrn_radiation_wavelength 0.71073
_diffrn_reflns_av_R_equivalents 0.049
_diffrn_reflns_av_sigmaI/netI 0.105
_diffrn_reflns_limit_h_max 33
_diffrn_reflns_limit_h_min -33
_diffrn_reflns_limit_k_max 12
_diffrn_reflns_limit_k_min -10
_diffrn_reflns_limit_l_max 23
_diffrn_reflns_limit_l_min -23
_diffrn_reflns_number 15092
_diffrn_reflns_theta_full 25.1
_diffrn_reflns_theta_max 25.1
_diffrn_reflns_theta_min 2.8
_diffrn_standards_interval_count 0
_diffrn_standards_interval_time 0
_diffrn_standards_number 0
_exptl_absorpt_coefficient_mu 0.694
_exptl_absorpt_correction_T_max 0.869
_exptl_absorpt_correction_T_min 0.768
_exptl_absorpt_correction_type multi-scan
_exptl_absorpt_process_details '(SADABS; Sheldrick, 2002)'
_exptl_crystal_colour yellow
_exptl_crystal_density_diffrn 1.519
_exptl_crystal_density_method 'not measured'
_exptl_crystal_description block
_exptl_crystal_F_000 2744
_exptl_crystal_size_max 0.40
_exptl_crystal_size_mid 0.25
_exptl_crystal_size_min 0.21
_refine_diff_density_max 0.89
_refine_diff_density_min -0.40
_refine_ls_extinction_method none
_refine_ls_goodness_of_fit_ref 1.002
_refine_ls_hydrogen_treatment constr
_refine_ls_matrix_type full
_refine_ls_number_parameters 379
_refine_ls_number_reflns 5173
_refine_ls_number_restraints 0
_refine_ls_restrained_S_all 1.002
_refine_ls_R_factor_all 0.091
_refine_ls_R_factor_gt 0.064
_refine_ls_shift/su_max 0.000
_refine_ls_shift/su_mean 0.000
_refine_ls_structure_factor_coef Fsqd
_refine_ls_weighting_details 'calc w = 1/[\s^2^(Fo^2^)+(0.0889P)^2^+12.2245P] where P = (Fo^2^+2Fc^2^)/3'
_refine_ls_weighting_scheme calc
_refine_ls_wR_factor_gt 0.174
_refine_ls_wR_factor_ref 0.202
_reflns_number_gt 3581
_reflns_number_total 5173
_reflns_threshold_expression I>2\s(I)
_cod_data_source_file xu6107.cif
_cod_data_source_block I
_cod_depositor_comments
;
The following automatic conversions were performed:
'_symmetry_cell_setting' value 'Monoclinic' changed to 'monoclinic'
according to '/home/saulius/struct/CIF-dictionaries/cif_core.dic'
dictionary named 'cif_core.dic' version 2.4.1 from 2010-06-29.

Automatic conversion script
Id: cif_fix_enum 1527 2010-12-29 10:47:43Z saulius 

The following automatic conversions were performed:

'_symmetry_cell_setting' value 'Monoclinic' changed to 'monoclinic'
according to /home/saulius/struct/CIF-dictionaries/cif_core.dic
dictionary named 'cif_core.dic' version 2.4.1 from 2010-06-29.

Automatic conversion script
Id: cif_fix_values 1715 2011-07-08 13:25:40Z adriana 
;
_cod_original_sg_symbol_H-M 'C 2/c'
_cod_database_code 2208463
_cod_database_fobs_code 2208463

loop_
_symmetry_equiv_pos_as_xyz
'x, y, z'
'-x, y, -z+1/2'
'x+1/2, y+1/2, z'
'-x+1/2, y+1/2, -z+1/2'
'-x, -y, -z'
'x, -y, z-1/2'
'-x+1/2, -y+1/2, -z'
'x+1/2, -y+1/2, z-1/2'

loop_
_atom_site_type_symbol
_atom_site_label
_atom_site_fract_x
_atom_site_fract_y
_atom_site_fract_z
_atom_site_U_iso_or_equiv
_atom_site_adp_type
_atom_site_calc_flag
_atom_site_refinement_flags
_atom_site_occupancy
Mn Mn1 0.13441(2) 0.17339(6) 0.23021(3) 0.0526(3) Uani d . 1
N N1 0.14293(13) -0.0117(3) 0.29603(18) 0.0562(9) Uani d . 1
N N2 0.06493(12) 0.0719(3) 0.20579(18) 0.0543(8) Uani d . 1
N N3 0.11014(14) 0.2670(4) 0.3278(2) 0.0628(10) Uani d . 1
N N4 0.11150(14) 0.3655(4) 0.2020(2) 0.0632(10) Uani d . 1
N N5 0.21416(13) 0.2084(4) 0.2750(2) 0.0624(10) Uani d . 1
N N6 0.17601(14) 0.1003(4) 0.1529(2) 0.0636(10) Uani d . 1
N N7 0.08635(15) 0.2005(4) 0.0902(2) 0.0647(10) Uani d . 1
C C1 0.17992(18) -0.0522(5) 0.3446(2) 0.0650(12) Uani d . 1
H H1 0.2080 -0.0056 0.3530 0.078 Uiso calc R 1
C C2 0.1782(2) -0.1589(5) 0.3823(3) 0.0708(13) Uani d . 1
H H2 0.2045 -0.1828 0.4161 0.085 Uiso calc R 1
C C3 0.1373(2) -0.2302(5) 0.3697(3) 0.0736(14) Uani d . 1
H H3 0.1355 -0.3036 0.3942 0.088 Uiso calc R 1
C C4 0.09907(19) -0.1905(4) 0.3201(2) 0.0646(12) Uani d . 1
H H4 0.0710 -0.2371 0.3102 0.078 Uiso calc R 1
C C5 0.10291(15) -0.0808(4) 0.2853(2) 0.0502(10) Uani d . 1
C C6 0.06249(15) -0.0330(4) 0.2334(2) 0.0538(10) Uani d . 1
H H6 0.0348 -0.0807 0.2208 0.065 Uiso calc R 1
C C7 0.02510(17) 0.1146(5) 0.1509(2) 0.0678(13) Uani d . 1
H H7A 0.0141 0.1956 0.1628 0.081 Uiso calc R 1
H H7B -0.0016 0.0569 0.1462 0.081 Uiso calc R 1
C C8 0.04351(18) 0.1219(5) 0.0831(2) 0.0710(13) Uani d . 1
H H8A 0.0512 0.0390 0.0691 0.085 Uiso calc R 1
H H8B 0.0185 0.1552 0.0467 0.085 Uiso calc R 1
C C9 0.1090(2) 0.2194(6) 0.3901(3) 0.0787(15) Uani d . 1
H H9 0.1237 0.1430 0.4018 0.094 Uiso calc R 1
C C10 0.0867(2) 0.2792(7) 0.4391(3) 0.0882(18) Uani d . 1
H H10 0.0866 0.2435 0.4826 0.106 Uiso calc R 1
C C11 0.0650(2) 0.3904(7) 0.4220(4) 0.095(2) Uani d . 1
H H11 0.0498 0.4319 0.4535 0.114 Uiso calc R 1
C C12 0.0658(2) 0.4405(6) 0.3578(4) 0.0840(17) Uani d . 1
H H12 0.0508 0.5160 0.3448 0.101 Uiso calc R 1
C C13 0.08930(17) 0.3772(5) 0.3124(3) 0.0660(12) Uani d . 1
C C14 0.09197(19) 0.4277(5) 0.2429(3) 0.0744(14) Uani d . 1
H H14 0.0792 0.5054 0.2296 0.089 Uiso calc R 1
C C15 0.1107(2) 0.4114(5) 0.1299(3) 0.0782(15) Uani d . 1
H H15A 0.1424 0.4041 0.1184 0.094 Uiso calc R 1
H H15B 0.1012 0.4980 0.1261 0.094 Uiso calc R 1
C C16 0.0754(2) 0.3338(5) 0.0814(3) 0.0805(15) Uani d . 1
H H16A 0.0434 0.3493 0.0902 0.097 Uiso calc R 1
H H16B 0.0759 0.3577 0.0335 0.097 Uiso calc R 1
C C17 0.23377(19) 0.2588(5) 0.3369(3) 0.0752(14) Uani d . 1
H H17 0.2133 0.2942 0.3635 0.090 Uiso calc R 1
C C18 0.2821(2) 0.2612(6) 0.3631(4) 0.0931(19) Uani d . 1
H H18 0.2944 0.2961 0.4065 0.112 Uiso calc R 1
C C19 0.3120(2) 0.2098(7) 0.3225(5) 0.105(2) Uani d . 1
H H19 0.3450 0.2096 0.3385 0.127 Uiso calc R 1
C C20 0.2929(2) 0.1590(6) 0.2585(4) 0.0931(19) Uani d . 1
H H20 0.3129 0.1246 0.2309 0.112 Uiso calc R 1
C C21 0.24407(17) 0.1594(5) 0.2359(3) 0.0687(13) Uani d . 1
C C22 0.22056(19) 0.1054(5) 0.1686(3) 0.0735(14) Uani d . 1
H H22 0.2391 0.0750 0.1378 0.088 Uiso calc R 1
C C23 0.1517(2) 0.0538(6) 0.0842(3) 0.0789(15) Uani d . 1
H H23A 0.1321 -0.0179 0.0899 0.095 Uiso calc R 1
H H23B 0.1752 0.0294 0.0566 0.095 Uiso calc R 1
C C24 0.1203(2) 0.1580(5) 0.0478(3) 0.0768(14) Uani d . 1
H H24A 0.1404 0.2268 0.0392 0.092 Uiso calc R 1
H H24B 0.1028 0.1288 0.0030 0.092 Uiso calc R 1
Cl Cl1 0.02432(4) 0.72080(12) 0.11081(6) 0.0630(3) Uani d . 1
Cl Cl2 0.20807(5) 0.50054(14) 0.48888(8) 0.0814(4) Uani d . 1
O O1 0.01570(18) 0.6200(4) 0.0637(2) 0.1035(13) Uani d . 1
O O2 0.0214(2) 0.6809(4) 0.1796(2) 0.1121(16) Uani d . 1
O O3 0.06974(15) 0.7733(5) 0.1091(3) 0.1178(17) Uani d . 1
O O4 -0.01038(17) 0.8138(5) 0.0917(3) 0.1122(15) Uani d . 1
O O5 0.1895(2) 0.4995(6) 0.4144(3) 0.1309(18) Uani d . 1
O O6 0.2534(2) 0.4416(7) 0.5045(3) 0.153(2) Uani d . 1
O O7 0.2158(4) 0.6217(8) 0.5048(6) 0.275(7) Uani d . 1
O O8 0.1753(3) 0.4459(13) 0.5195(5) 0.255(6) Uani d . 1

loop_
_atom_site_aniso_label
_atom_site_aniso_U_11
_atom_site_aniso_U_22
_atom_site_aniso_U_33
_atom_site_aniso_U_12
_atom_site_aniso_U_13
_atom_site_aniso_U_23
Mn1 0.0497(4) 0.0550(4) 0.0546(4) 0.0031(3) 0.0138(3) 0.0010(3)
N1 0.055(2) 0.059(2) 0.054(2) 0.0015(17) 0.0077(17) 0.0034(17)
N2 0.0481(19) 0.065(2) 0.0484(19) 0.0020(16) 0.0069(15) 0.0035(17)
N3 0.064(2) 0.069(2) 0.058(2) 0.0015(19) 0.0198(18) -0.0075(19)
N4 0.065(2) 0.055(2) 0.070(2) 0.0011(19) 0.014(2) 0.005(2)
N5 0.050(2) 0.065(2) 0.073(3) -0.0043(18) 0.0124(18) 0.002(2)
N6 0.064(2) 0.071(2) 0.059(2) 0.0118(19) 0.0204(19) 0.0031(19)
N7 0.069(2) 0.070(2) 0.055(2) 0.008(2) 0.0106(18) 0.0134(19)
C1 0.061(3) 0.067(3) 0.062(3) 0.000(2) -0.002(2) 0.004(2)
C2 0.080(3) 0.072(3) 0.055(3) 0.007(3) 0.001(2) 0.007(2)
C3 0.098(4) 0.067(3) 0.054(3) -0.002(3) 0.010(3) 0.014(2)
C4 0.074(3) 0.067(3) 0.054(3) -0.011(2) 0.016(2) 0.005(2)
C5 0.055(2) 0.058(2) 0.041(2) -0.0012(19) 0.0158(18) 0.0011(18)
C6 0.048(2) 0.062(3) 0.053(2) -0.0013(19) 0.0141(19) 0.001(2)
C7 0.053(3) 0.079(3) 0.066(3) 0.008(2) -0.001(2) 0.008(3)
C8 0.069(3) 0.082(3) 0.054(3) 0.000(3) -0.005(2) 0.009(2)
C9 0.087(4) 0.092(4) 0.061(3) -0.009(3) 0.023(3) -0.011(3)
C10 0.088(4) 0.122(5) 0.062(3) -0.021(4) 0.031(3) -0.026(3)
C11 0.081(4) 0.114(5) 0.101(5) -0.025(4) 0.043(3) -0.056(4)
C12 0.068(3) 0.081(4) 0.108(5) -0.007(3) 0.031(3) -0.038(3)
C13 0.055(3) 0.065(3) 0.079(3) -0.006(2) 0.017(2) -0.019(3)
C14 0.069(3) 0.058(3) 0.096(4) 0.008(2) 0.018(3) -0.005(3)
C15 0.089(4) 0.065(3) 0.080(3) 0.007(3) 0.014(3) 0.020(3)
C16 0.085(4) 0.078(4) 0.074(3) 0.011(3) 0.005(3) 0.021(3)
C17 0.071(3) 0.070(3) 0.080(4) -0.013(3) 0.004(3) -0.003(3)
C18 0.082(4) 0.077(4) 0.105(5) -0.018(3) -0.019(4) 0.013(3)
C19 0.056(3) 0.093(4) 0.155(7) -0.012(3) -0.012(4) 0.022(5)
C20 0.054(3) 0.104(5) 0.124(5) 0.006(3) 0.022(3) 0.015(4)
C21 0.050(3) 0.069(3) 0.088(4) 0.001(2) 0.017(2) 0.016(3)
C22 0.064(3) 0.088(4) 0.076(3) 0.013(3) 0.032(3) 0.008(3)
C23 0.084(3) 0.094(4) 0.063(3) 0.009(3) 0.024(3) -0.012(3)
C24 0.090(4) 0.093(4) 0.050(3) -0.002(3) 0.017(3) 0.001(3)
Cl1 0.0616(7) 0.0727(7) 0.0527(6) 0.0020(6) 0.0059(5) 0.0013(5)
Cl2 0.0847(9) 0.0811(9) 0.0813(9) -0.0040(7) 0.0232(7) 0.0097(7)
O1 0.124(3) 0.099(3) 0.084(3) -0.014(3) 0.011(2) -0.033(2)
O2 0.176(5) 0.096(3) 0.060(2) -0.002(3) 0.014(3) 0.017(2)
O3 0.073(3) 0.148(4) 0.138(4) -0.027(3) 0.036(3) -0.045(3)
O4 0.096(3) 0.128(4) 0.108(3) 0.040(3) 0.007(3) 0.016(3)
O5 0.135(4) 0.162(5) 0.096(3) 0.019(4) 0.021(3) 0.010(3)
O6 0.124(4) 0.185(6) 0.145(5) 0.039(4) 0.014(4) 0.002(4)
O7 0.268(10) 0.129(5) 0.343(14) 0.008(7) -0.156(10) -0.053(7)
O8 0.176(7) 0.417(16) 0.186(7) -0.065(9) 0.070(6) 0.093(9)

loop_
_atom_type_symbol
_atom_type_description
_atom_type_scat_dispersion_real
_atom_type_scat_dispersion_imag
_atom_type_scat_source
C C 0.0033 0.0016 'International Tables Vol C Tables 4.2.6.8 and 6.1.1.4'
H H 0.0000 0.0000 'International Tables Vol C Tables 4.2.6.8 and 6.1.1.4'
N N 0.0061 0.0033 'International Tables Vol C Tables 4.2.6.8 and 6.1.1.4'
O O 0.0106 0.0060 'International Tables Vol C Tables 4.2.6.8 and 6.1.1.4'
Mn Mn 0.3368 0.7283 'International Tables Vol C Tables 4.2.6.8 and 6.1.1.4'
Cl Cl 0.1484 0.1585 'International Tables Vol C Tables 4.2.6.8 and 6.1.1.4'

loop_
_geom_angle_atom_site_label_1
_geom_angle_atom_site_label_2
_geom_angle_atom_site_label_3
_geom_angle
_geom_angle_publ_flag
N4 Mn1 N2 101.62(14) yes
N4 Mn1 N6 109.41(15) yes
N2 Mn1 N6 104.12(14) yes
N4 Mn1 N5 99.32(14) yes
N2 Mn1 N5 158.56(14) yes
N6 Mn1 N5 72.80(15) yes
N4 Mn1 N1 157.35(14) yes
N2 Mn1 N1 72.22(13) yes
N6 Mn1 N1 93.23(14) yes
N5 Mn1 N1 86.65(13) yes
N4 Mn1 N3 71.51(15) yes
N2 Mn1 N3 89.95(13) yes
N6 Mn1 N3 165.15(15) yes
N5 Mn1 N3 92.38(14) yes
N1 Mn1 N3 86.50(13) yes
C5 N1 C1 116.9(4) no
C5 N1 Mn1 112.9(3) no
C1 N1 Mn1 130.0(3) no
C6 N2 C7 119.5(4) no
C6 N2 Mn1 118.0(3) no
C7 N2 Mn1 121.8(3) no
C9 N3 C13 117.6(4) no
C9 N3 Mn1 129.2(4) no
C13 N3 Mn1 112.6(3) no
C14 N4 C15 119.8(4) no
C14 N4 Mn1 119.3(4) no
C15 N4 Mn1 119.8(3) no
C17 N5 C21 117.9(4) no
C17 N5 Mn1 128.1(3) no
C21 N5 Mn1 113.6(3) no
C22 N6 C23 121.1(4) no
C22 N6 Mn1 117.6(4) no
C23 N6 Mn1 121.2(3) no
C24 N7 C8 112.9(4) no
C24 N7 C16 112.8(4) no
C8 N7 C16 113.7(4) no
N1 C1 C2 123.2(5) no
N1 C1 H1 118.4 no
C2 C1 H1 118.4 no
C1 C2 C3 119.3(5) no
C1 C2 H2 120.4 no
C3 C2 H2 120.4 no
C4 C3 C2 118.5(5) no
C4 C3 H3 120.8 no
C2 C3 H3 120.8 no
C3 C4 C5 119.1(5) no
C3 C4 H4 120.4 no
C5 C4 H4 120.4 no
N1 C5 C4 123.0(4) no
N1 C5 C6 116.0(4) no
C4 C5 C6 121.0(4) no
N2 C6 C5 120.6(4) no
N2 C6 H6 119.7 no
C5 C6 H6 119.7 no
N2 C7 C8 107.8(4) no
N2 C7 H7A 110.2 no
C8 C7 H7A 110.2 no
N2 C7 H7B 110.2 no
C8 C7 H7B 110.2 no
H7A C7 H7B 108.5 no
N7 C8 C7 111.5(4) no
N7 C8 H8A 109.3 no
C7 C8 H8A 109.3 no
N7 C8 H8B 109.3 no
C7 C8 H8B 109.3 no
H8A C8 H8B 108.0 no
N3 C9 C10 122.7(6) no
N3 C9 H9 118.6 no
C10 C9 H9 118.6 no
C11 C10 C9 118.7(6) no
C11 C10 H10 120.7 no
C9 C10 H10 120.7 no
C10 C11 C12 119.2(5) no
C10 C11 H11 120.4 no
C12 C11 H11 120.4 no
C11 C12 C13 119.0(6) no
C11 C12 H12 120.5 no
C13 C12 H12 120.5 no
N3 C13 C12 122.8(5) no
N3 C13 C14 115.8(4) no
C12 C13 C14 121.4(5) no
N4 C14 C13 119.7(5) no
N4 C14 H14 120.2 no
C13 C14 H14 120.2 no
N4 C15 C16 107.3(4) no
N4 C15 H15A 110.2 no
C16 C15 H15A 110.2 no
N4 C15 H15B 110.2 no
C16 C15 H15B 110.2 no
H15A C15 H15B 108.5 no
N7 C16 C15 111.8(4) no
N7 C16 H16A 109.2 no
C15 C16 H16A 109.2 no
N7 C16 H16B 109.2 no
C15 C16 H16B 109.2 no
H16A C16 H16B 107.9 no
N5 C17 C18 123.8(6) no
N5 C17 H17 118.1 no
C18 C17 H17 118.1 no
C17 C18 C19 117.3(6) no
C17 C18 H18 121.3 no
C19 C18 H18 121.3 no
C18 C19 C20 120.2(6) no
C18 C19 H19 119.9 no
C20 C19 H19 119.9 no
C21 C20 C19 119.1(6) no
C21 C20 H20 120.4 no
C19 C20 H20 120.4 no
N5 C21 C20 121.7(6) no
N5 C21 C22 115.5(4) no
C20 C21 C22 122.8(5) no
N6 C22 C21 120.1(4) no
N6 C22 H22 119.9 no
C21 C22 H22 119.9 no
N6 C23 C24 107.7(4) no
N6 C23 H23A 110.2 no
C24 C23 H23A 110.2 no
N6 C23 H23B 110.2 no
C24 C23 H23B 110.2 no
H23A C23 H23B 108.5 no
N7 C24 C23 111.0(4) no
N7 C24 H24A 109.4 no
C23 C24 H24A 109.4 no
N7 C24 H24B 109.4 no
C23 C24 H24B 109.4 no
H24A C24 H24B 108.0 no
O4 Cl1 O1 110.6(3) no
O4 Cl1 O3 107.7(3) no
O1 Cl1 O3 109.7(3) no
O4 Cl1 O2 107.4(3) no
O1 Cl1 O2 110.2(3) no
O3 Cl1 O2 111.2(3) no
O8 Cl2 O7 114.9(9) no
O8 Cl2 O6 112.8(6) no
O7 Cl2 O6 106.5(6) no
O8 Cl2 O5 107.1(5) no
O7 Cl2 O5 104.5(5) no
O6 Cl2 O5 110.7(4) no

loop_
_geom_bond_atom_site_label_1
_geom_bond_atom_site_label_2
_geom_bond_distance
_geom_bond_publ_flag
Mn1 N1 2.357(4) yes
Mn1 N2 2.223(4) yes
Mn1 N3 2.367(4) yes
Mn1 N4 2.206(4) yes
Mn1 N5 2.294(4) yes
Mn1 N6 2.228(4) yes
N1 C5 1.339(5) no
N1 C1 1.344(6) no
N2 C6 1.259(5) no
N2 C7 1.472(6) no
N3 C9 1.324(7) no
N3 C13 1.334(6) no
N4 C14 1.249(6) no
N4 C15 1.485(6) no
N5 C17 1.340(7) no
N5 C21 1.352(6) no
N6 C22 1.243(6) no
N6 C23 1.470(7) no
N7 C24 1.457(7) no
N7 C8 1.466(7) no
N7 C16 1.472(7) no
C1 C2 1.370(7) no
C1 H1 0.9300 no
C2 C3 1.374(7) no
C2 H2 0.9300 no
C3 C4 1.375(7) no
C3 H3 0.9300 no
C4 C5 1.377(6) no
C4 H4 0.9300 no
C5 C6 1.468(6) no
C6 H6 0.9300 no
C7 C8 1.512(7) no
C7 H7A 0.9700 no
C7 H7B 0.9700 no
C8 H8A 0.9700 no
C8 H8B 0.9700 no
C9 C10 1.401(8) no
C9 H9 0.9300 no
C10 C11 1.358(10) no
C10 H10 0.9300 no
C11 C12 1.366(9) no
C11 H11 0.9300 no
C12 C13 1.383(7) no
C12 H12 0.9300 no
C13 C14 1.474(8) no
C14 H14 0.9300 no
C15 C16 1.493(8) no
C15 H15A 0.9700 no
C15 H15B 0.9700 no
C16 H16A 0.9700 no
C16 H16B 0.9700 no
C17 C18 1.369(8) no
C17 H17 0.9300 no
C18 C19 1.380(10) no
C18 H18 0.9300 no
C19 C20 1.373(10) no
C19 H19 0.9300 no
C20 C21 1.371(8) no
C20 H20 0.9300 no
C21 C22 1.472(8) no
C22 H22 0.9300 no
C23 C24 1.521(8) no
C23 H23A 0.9700 no
C23 H23B 0.9700 no
C24 H24A 0.9700 no
C24 H24B 0.9700 no
Cl1 O4 1.403(4) no
Cl1 O1 1.412(4) no
Cl1 O3 1.413(4) no
Cl1 O2 1.424(4) no
Cl2 O8 1.332(7) no
Cl2 O7 1.350(8) no
Cl2 O6 1.412(6) no
Cl2 O5 1.444(5) no

loop_
_geom_hbond_atom_site_label_D
_geom_hbond_atom_site_label_H
_geom_hbond_atom_site_label_A
_geom_hbond_site_symmetry_A
_geom_hbond_distance_DH
_geom_hbond_distance_HA
_geom_hbond_distance_DA
_geom_hbond_angle_DHA
_geom_hbond_publ_flag
C2 H2 O7 7_556 0.93 2.56 3.390(13) 148 y
C11 H11 O1 6_566 0.93 2.58 3.326(8) 138 y
C14 H14 O2 . 0.93 2.57 3.466(7) 163 y
C17 H17 O5 . 0.93 2.57 3.362(8) 144 y
C19 H19 O3 4_545 0.93 2.53 3.431(8) 163 y
C22 H22 O5 4_545 0.93 2.57 3.464(8) 163 y
